data_4514435
loop_
_publ_author_name
'Moku, Balakrishna'
'Fang, Wan-Yin'
'Leng, Jing'
'Kantchev, Eric Assen B.'
'Qin, Hua-Li'

_publ_section_title
;
 Rh(I)--Diene-Catalyzed Addition of (Hetero)aryl Functionality to
 1,3-Dienylsulfonyl Fluorides Achieving Exclusive Regioselectivity and
 High Enantioselectivity: Generality and Mechanism
;
_journal_name_full 'ACS Catalysis'
_journal_page_first 10477
_journal_paper_doi 10.1021/acscatal.9b03640
_journal_year 2019
_chemical_formula_sum 'C24 H19 F O2 S'
_chemical_formula_weight 390.45
_space_group_IT_number 19
_space_group_name_Hall 'P 2ac 2ab'
_space_group_name_H-M_alt 'P 21 21 21'
_symmetry_cell_setting orthorhombic
_symmetry_space_group_name_Hall 'P 2ac 2ab'
_symmetry_space_group_name_H-M 'P 21 21 21'
_atom_sites_solution_hydrogens geom
_atom_sites_solution_primary direct
_atom_sites_solution_secondary difmap
_audit_creation_method SHELXL-97
_cell_angle_alpha 90.00
_cell_angle_beta 90.00
_cell_angle_gamma 90.00
_cell_formula_units_Z 4
_cell_length_a 5.1010(5)
_cell_length_b 15.6195(14)
_cell_length_c 23.695(2)
_cell_measurement_reflns_used 2904
_cell_measurement_temperature 298(2)
_cell_measurement_theta_max 26.293
_cell_measurement_theta_min 2.59
_cell_volume 1887.9(3)
_computing_cell_refinement 'Bruker SMART'
_computing_data_collection 'Bruker SMART'
_computing_data_reduction 'Bruker SAINT'
_computing_molecular_graphics 'Bruker SHELXTL'
_computing_publication_material 'Bruker SHELXTL'
_computing_structure_refinement 'SHELXL-97 (Sheldrick, 1997)'
_computing_structure_solution 'SHELXS-97 (Sheldrick, 1990)'
_diffrn_ambient_temperature 298(2)
_diffrn_measured_fraction_theta_full 0.992
_diffrn_measured_fraction_theta_max 0.992
_diffrn_measurement_device_type 'CCD area detector'
_diffrn_measurement_method 'phi and omega scans'
_diffrn_radiation_monochromator graphite
_diffrn_radiation_source 'fine-focus sealed tube'
_diffrn_radiation_type MoK\a
_diffrn_radiation_wavelength 0.71073
_diffrn_reflns_av_R_equivalents 0.1130
_diffrn_reflns_av_sigmaI/netI 0.1099
_diffrn_reflns_limit_h_max 5
_diffrn_reflns_limit_h_min -6
_diffrn_reflns_limit_k_max 18
_diffrn_reflns_limit_k_min -11
_diffrn_reflns_limit_l_max 28
_diffrn_reflns_limit_l_min -28
_diffrn_reflns_number 9001
_diffrn_reflns_theta_full 25.02
_diffrn_reflns_theta_max 25.02
_diffrn_reflns_theta_min 2.61
_exptl_absorpt_coefficient_mu 0.198
_exptl_absorpt_correction_T_max 0.9614
_exptl_absorpt_correction_T_min 0.9429
_exptl_absorpt_correction_type multi-scan
_exptl_absorpt_process_details sadabs
_exptl_crystal_density_diffrn 1.374
_exptl_crystal_density_meas 0
_exptl_crystal_density_method 'not measured'
_exptl_crystal_F_000 816
_exptl_crystal_size_max 0.30
_exptl_crystal_size_mid 0.21
_exptl_crystal_size_min 0.20
_refine_diff_density_max 0.544
_refine_diff_density_min -0.297
_refine_diff_density_rms 0.087
_refine_ls_abs_structure_details 'Flack H D (1983), Acta Cryst. A39, 876-881'
_refine_ls_abs_structure_Flack 0.2(3)
_refine_ls_extinction_method none
_refine_ls_goodness_of_fit_ref 1.077
_refine_ls_hydrogen_treatment mixed
_refine_ls_matrix_type full
_refine_ls_number_parameters 253
_refine_ls_number_reflns 3292
_refine_ls_number_restraints 120
_refine_ls_restrained_S_all 1.078
_refine_ls_R_factor_all 0.1417
_refine_ls_R_factor_gt 0.0942
_refine_ls_shift/su_max 0.000
_refine_ls_shift/su_mean 0.000
_refine_ls_structure_factor_coef Fsqd
_refine_ls_weighting_details 'calc w=1/[\s^2^(Fo^2^)+(0.1216P)^2^+0.0000P] where P=(Fo^2^+2Fc^2^)/3'
_refine_ls_weighting_scheme calc
_refine_ls_wR_factor_gt 0.2110
_refine_ls_wR_factor_ref 0.2387
_reflns_number_gt 1909
_reflns_number_total 3292
_reflns_threshold_expression >2sigma(I)
_cod_data_source_file cs9b03640_si_004.cif
_cod_data_source_block 190705b
_cod_depositor_comments
;
The following automatic conversions were performed:

'_symmetry_cell_setting' value 'Orthorhombic' changed to
'orthorhombic' according to
/home/data/users/saulius/crontab/automatic-downloads/rss-feeds/ACS/lib/dictionaries/cif_core.dic
dictionary named 'cif_core.dic' version 2.4.2 from 2011-04-26.

Automatic conversion script
Id: cif_fix_values 4973 2017-02-22 13:04:09Z antanas 
;
_cod_original_sg_symbol_H-M P2(1)2(1)2(1)
_cod_database_code 4514435

loop_
_symmetry_equiv_pos_as_xyz
'x, y, z'
'-x+1/2, -y, z+1/2'
'-x, y+1/2, -z+1/2'
'x+1/2, -y+1/2, -z'

loop_
_atom_site_label
_atom_site_type_symbol
_atom_site_fract_x
_atom_site_fract_y
_atom_site_fract_z
_atom_site_U_iso_or_equiv
_atom_site_adp_type
_atom_site_occupancy
_atom_site_symmetry_multiplicity
_atom_site_calc_flag
_atom_site_refinement_flags
F1 F 0.8628(12) 0.9749(4) 0.80492(19) 0.123(2) Uani 1 1 d .
O1 O 0.4715(13) 0.9223(4) 0.7707(2) 0.108(2) Uani 1 1 d .
O2 O 0.5437(18) 1.0722(4) 0.7765(2) 0.138(3) Uani 1 1 d .
S1 S 0.6454(4) 0.99180(12) 0.76547(7) 0.0695(6) Uani 1 1 d .
C1 C 0.7964(10) 0.9919(4) 0.7003(2) 0.0454(13) Uani 1 1 d .
H1A H 0.9542 1.0264 0.7025 0.054 Uiso 1 1 calc R
H1B H 0.8484 0.9339 0.6910 0.054 Uiso 1 1 calc R
C2 C 0.6222(13) 1.0267(3) 0.6527(2) 0.0459(14) Uani 1 1 d .
H2 H 0.5227 1.0752 0.6678 0.055 Uiso 1 1 calc R
C3 C 0.4337(12) 0.9631(3) 0.6326(3) 0.0470(15) Uani 1 1 d .
H3 H 0.3067 0.9835 0.6078 0.056 Uiso 1 1 calc R
C4 C 0.4189(13) 0.8797(4) 0.6448(3) 0.0558(16) Uani 1 1 d U
H4 H 0.5425 0.8574 0.6696 0.067 Uiso 1 1 calc R
C5 C 0.2243(15) 0.8219(4) 0.6222(3) 0.0610(18) Uani 1 1 d U
C6 C 0.1521(19) 0.7510(4) 0.6547(3) 0.084(2) Uani 1 1 d U
H6 H 0.2342 0.7404 0.6890 0.101 Uiso 1 1 calc R
C7 C -0.042(2) 0.6967(5) 0.6354(4) 0.102(3) Uani 1 1 d U
H7 H -0.0946 0.6506 0.6576 0.122 Uiso 1 1 calc R
C8 C -0.153(2) 0.7094(5) 0.5858(4) 0.098(2) Uani 1 1 d U
H8 H -0.2757 0.6700 0.5728 0.118 Uiso 1 1 calc R
C9 C -0.0951(17) 0.7776(5) 0.5535(3) 0.081(2) Uani 1 1 d U
H9 H -0.1819 0.7874 0.5196 0.097 Uiso 1 1 calc R
C10 C 0.0969(15) 0.8322(4) 0.5723(3) 0.0643(18) Uani 1 1 d U
H10 H 0.1421 0.8786 0.5497 0.077 Uiso 1 1 calc R
C11 C 0.7953(12) 1.0603(3) 0.6058(2) 0.0421(14) Uani 1 1 d .
C12 C 0.7989(13) 1.0231(4) 0.5549(2) 0.0509(15) Uani 1 1 d .
H12 H 0.6820 0.9788 0.5476 0.061 Uiso 1 1 calc R
C13 C 0.9752(12) 1.0489(4) 0.5114(2) 0.0479(15) Uani 1 1 d .
C14 C 0.9722(14) 1.0049(5) 0.4597(3) 0.0616(17) Uani 1 1 d .
H14 H 0.8524 0.9612 0.4531 0.074 Uiso 1 1 calc R
C15 C 1.1514(19) 1.0283(5) 0.4191(3) 0.078(2) Uani 1 1 d .
H15 H 1.1528 1.0000 0.3846 0.093 Uiso 1 1 calc R
C16 C 1.3265(19) 1.0923(5) 0.4288(3) 0.079(2) Uani 1 1 d .
H16 H 1.4461 1.1073 0.4009 0.095 Uiso 1 1 calc R
C17 C 1.3280(15) 1.1338(4) 0.4782(3) 0.0625(18) Uani 1 1 d .
H17 H 1.4506 1.1770 0.4839 0.075 Uiso 1 1 calc R
C18 C 1.1531(16) 1.1147(4) 0.5212(2) 0.0576(17) Uani 1 1 d .
C19 C 1.1448(13) 1.1566(4) 0.5749(2) 0.0477(14) Uani 1 1 d .
C20 C 0.9669(12) 1.1324(4) 0.6158(2) 0.0439(14) Uani 1 1 d .
C21 C 0.9515(14) 1.1787(4) 0.6667(3) 0.0531(16) Uani 1 1 d .
H21 H 0.8220 1.1658 0.6930 0.064 Uiso 1 1 calc R
C22 C 1.1295(15) 1.2433(4) 0.6774(3) 0.0666(19) Uani 1 1 d .
H22 H 1.1244 1.2729 0.7114 0.080 Uiso 1 1 calc R
C23 C 1.3147(18) 1.2637(4) 0.6373(3) 0.075(2) Uani 1 1 d .
H23 H 1.4355 1.3067 0.6451 0.090 Uiso 1 1 calc R
C24 C 1.3267(15) 1.2237(4) 0.5873(3) 0.0638(19) Uani 1 1 d .
H24 H 1.4526 1.2395 0.5609 0.077 Uiso 1 1 calc R

loop_
_atom_site_aniso_label
_atom_site_aniso_U_11
_atom_site_aniso_U_22
_atom_site_aniso_U_33
_atom_site_aniso_U_23
_atom_site_aniso_U_13
_atom_site_aniso_U_12
F1 0.122(4) 0.165(5) 0.081(3) 0.011(3) -0.032(3) 0.005(5)
O1 0.101(5) 0.139(5) 0.082(3) 0.008(4) 0.016(4) -0.059(5)
O2 0.232(10) 0.084(4) 0.099(4) 0.009(3) 0.064(5) 0.081(6)
S1 0.0730(13) 0.0678(12) 0.0676(10) 0.0079(9) 0.0101(10) 0.0034(12)
C1 0.022(3) 0.042(3) 0.072(3) 0.000(3) 0.002(3) 0.007(3)
C2 0.042(4) 0.036(3) 0.060(3) -0.002(2) 0.006(3) 0.002(3)
C3 0.031(3) 0.037(3) 0.073(4) 0.009(3) 0.004(3) 0.005(3)
C4 0.044(4) 0.037(3) 0.086(4) 0.012(3) -0.011(3) -0.001(3)
C5 0.061(4) 0.029(3) 0.093(4) 0.002(3) 0.001(4) -0.011(3)
C6 0.077(5) 0.059(4) 0.116(5) 0.022(4) -0.011(5) -0.028(4)
C7 0.101(6) 0.060(4) 0.145(6) 0.019(4) -0.014(5) -0.037(5)
C8 0.091(6) 0.061(4) 0.143(6) 0.003(4) -0.017(6) -0.026(5)
C9 0.078(5) 0.054(4) 0.111(5) -0.005(4) -0.016(4) -0.013(4)
C10 0.061(4) 0.040(3) 0.093(4) -0.003(3) -0.002(4) -0.013(3)
C11 0.034(3) 0.037(3) 0.055(3) 0.006(2) 0.000(3) 0.007(3)
C12 0.045(4) 0.044(3) 0.064(3) 0.001(3) 0.003(3) 0.000(3)
C13 0.030(3) 0.053(4) 0.060(4) 0.009(3) 0.006(3) 0.014(3)
C14 0.056(4) 0.065(4) 0.064(4) 0.003(3) 0.004(3) 0.004(4)
C15 0.087(6) 0.089(6) 0.057(4) 0.008(3) 0.013(4) 0.032(6)
C16 0.084(6) 0.071(5) 0.082(5) 0.031(4) 0.034(5) 0.017(5)
C17 0.053(4) 0.057(4) 0.078(4) 0.018(3) 0.012(4) 0.011(4)
C18 0.068(5) 0.046(3) 0.059(3) 0.018(3) 0.016(4) 0.014(4)
C19 0.033(3) 0.038(3) 0.072(4) 0.013(3) 0.008(3) 0.007(3)
C20 0.036(3) 0.038(3) 0.058(3) 0.002(2) 0.008(3) 0.000(3)
C21 0.046(4) 0.041(3) 0.072(4) -0.003(3) 0.008(3) -0.001(3)
C22 0.053(5) 0.042(4) 0.105(5) -0.012(3) 0.009(4) -0.005(4)
C23 0.073(5) 0.040(4) 0.111(6) -0.001(4) 0.005(5) -0.008(4)
C24 0.047(4) 0.037(3) 0.107(5) 0.020(3) 0.009(4) 0.000(3)

loop_
_atom_type_symbol
_atom_type_description
_atom_type_scat_dispersion_real
_atom_type_scat_dispersion_imag
_atom_type_scat_source
C C 0.0033 0.0016 'International Tables Vol C Tables 4.2.6.8 and 6.1.1.4'
H H 0.0000 0.0000 'International Tables Vol C Tables 4.2.6.8 and 6.1.1.4'
F F 0.0171 0.0103 'International Tables Vol C Tables 4.2.6.8 and 6.1.1.4'
O O 0.0106 0.0060 'International Tables Vol C Tables 4.2.6.8 and 6.1.1.4'
S S 0.1246 0.1234 'International Tables Vol C Tables 4.2.6.8 and 6.1.1.4'

loop_
_geom_angle_atom_site_label_1
_geom_angle_atom_site_label_2
_geom_angle_atom_site_label_3
_geom_angle
O2 S1 O1 116.6(5)
O2 S1 F1 109.0(5)
O1 S1 F1 106.3(4)
O2 S1 C1 109.6(3)
O1 S1 C1 111.1(3)
F1 S1 C1 103.4(3)
C2 C1 S1 113.6(4)
C2 C1 H1A 108.9
S1 C1 H1A 108.9
C2 C1 H1B 108.9
S1 C1 H1B 108.9
H1A C1 H1B 107.7
C3 C2 C11 112.3(5)
C3 C2 C1 112.3(4)
C11 C2 C1 108.9(5)
C3 C2 H2 107.7
C11 C2 H2 107.7
C1 C2 H2 107.7
C4 C3 C2 129.0(6)
C4 C3 H3 115.5
C2 C3 H3 115.5
C3 C4 C5 124.6(6)
C3 C4 H4 117.7
C5 C4 H4 117.7
C10 C5 C6 116.6(7)
C10 C5 C4 125.2(5)
C6 C5 C4 118.2(7)
C7 C6 C5 119.5(8)
C7 C6 H6 120.2
C5 C6 H6 120.2
C8 C7 C6 120.6(8)
C8 C7 H7 119.7
C6 C7 H7 119.7
C7 C8 C9 122.2(9)
C7 C8 H8 118.9
C9 C8 H8 118.9
C8 C9 C10 117.6(8)
C8 C9 H9 121.2
C10 C9 H9 121.2
C5 C10 C9 123.4(7)
C5 C10 H10 118.3
C9 C10 H10 118.3
C12 C11 C20 118.5(5)
C12 C11 C2 121.3(5)
C20 C11 C2 120.1(5)
C11 C12 C13 122.5(6)
C11 C12 H12 118.7
C13 C12 H12 118.7
C18 C13 C14 121.0(6)
C18 C13 C12 120.0(6)
C14 C13 C12 119.0(6)
C15 C14 C13 118.2(7)
C15 C14 H14 120.9
C13 C14 H14 120.9
C16 C15 C14 120.9(7)
C16 C15 H15 119.5
C14 C15 H15 119.5
C17 C16 C15 120.5(7)
C17 C16 H16 119.8
C15 C16 H16 119.8
C16 C17 C18 122.4(8)
C16 C17 H17 118.8
C18 C17 H17 118.8
C17 C18 C13 117.1(6)
C17 C18 C19 125.0(7)
C13 C18 C19 117.9(6)
C20 C19 C18 121.2(6)
C20 C19 C24 118.8(6)
C18 C19 C24 120.0(6)
C19 C20 C21 119.8(6)
C19 C20 C11 119.7(5)
C21 C20 C11 120.4(5)
C22 C21 C20 119.7(6)
C22 C21 H21 120.2
C20 C21 H21 120.2
C23 C22 C21 119.6(6)
C23 C22 H22 120.2
C21 C22 H22 120.2
C24 C23 C22 122.2(7)
C24 C23 H23 118.9
C22 C23 H23 118.9
C23 C24 C19 119.6(7)
C23 C24 H24 120.2
C19 C24 H24 120.2

loop_
_geom_bond_atom_site_label_1
_geom_bond_atom_site_label_2
_geom_bond_distance
F1 S1 1.474(6)
O1 S1 1.408(6)
O2 S1 1.383(5)
S1 C1 1.727(5)
C1 C2 1.535(8)
C1 H1A 0.9700
C1 H1B 0.9700
C2 C3 1.462(8)
C2 C11 1.513(8)
C2 H2 0.9800
C3 C4 1.336(7)
C3 H3 0.9300
C4 C5 1.445(9)
C4 H4 0.9300
C5 C10 1.359(9)
C5 C6 1.398(9)
C6 C7 1.381(11)
C6 H6 0.9300
C7 C8 1.320(12)
C7 H7 0.9300
C8 C9 1.344(11)
C8 H8 0.9300
C9 C10 1.373(9)
C9 H9 0.9300
C10 H10 0.9300
C11 C12 1.338(8)
C11 C20 1.446(8)
C12 C13 1.425(8)
C12 H12 0.9300
C13 C18 1.391(9)
C13 C14 1.405(9)
C14 C15 1.376(10)
C14 H14 0.9300
C15 C16 1.360(11)
C15 H15 0.9300
C16 C17 1.338(10)
C16 H16 0.9300
C17 C18 1.388(9)
C17 H17 0.9300
C18 C19 1.430(8)
C19 C20 1.380(8)
C19 C24 1.431(9)
C20 C21 1.410(8)
C21 C22 1.381(9)
C21 H21 0.9300
C22 C23 1.377(10)
C22 H22 0.9300
C23 C24 1.339(9)
C23 H23 0.9300
C24 H24 0.9300

loop_
_geom_torsion_atom_site_label_1
_geom_torsion_atom_site_label_2
_geom_torsion_atom_site_label_3
_geom_torsion_atom_site_label_4
_geom_torsion
O2 S1 C1 C2 -51.8(6)
O1 S1 C1 C2 78.5(5)
F1 S1 C1 C2 -167.9(4)
S1 C1 C2 C3 -79.5(6)
S1 C1 C2 C11 155.5(4)
C11 C2 C3 C4 113.9(7)
C1 C2 C3 C4 -9.3(9)
C2 C3 C4 C5 -179.6(6)
C3 C4 C5 C10 25.9(11)
C3 C4 C5 C6 -151.6(8)
C10 C5 C6 C7 -0.7(11)
C4 C5 C6 C7 177.1(7)
C5 C6 C7 C8 2.3(14)
C6 C7 C8 C9 -3.8(16)
C7 C8 C9 C10 3.5(15)
C6 C5 C10 C9 0.5(11)
C4 C5 C10 C9 -177.1(7)
C8 C9 C10 C5 -1.8(12)
C3 C2 C11 C12 -10.8(7)
C1 C2 C11 C12 114.2(6)
C3 C2 C11 C20 170.9(5)
C1 C2 C11 C20 -64.1(6)
C20 C11 C12 C13 3.5(9)
C2 C11 C12 C13 -174.8(5)
C11 C12 C13 C18 0.3(9)
C11 C12 C13 C14 178.1(6)
C18 C13 C14 C15 0.4(10)
C12 C13 C14 C15 -177.3(6)
C13 C14 C15 C16 0.0(11)
C14 C15 C16 C17 0.1(12)
C15 C16 C17 C18 -0.5(11)
C16 C17 C18 C13 0.9(10)
C16 C17 C18 C19 180.0(7)
C14 C13 C18 C17 -0.8(9)
C12 C13 C18 C17 176.9(6)
C14 C13 C18 C19 180.0(6)
C12 C13 C18 C19 -2.3(8)
C17 C18 C19 C20 -178.8(6)
C13 C18 C19 C20 0.3(9)
C17 C18 C19 C24 -0.2(10)
C13 C18 C19 C24 179.0(5)
C18 C19 C20 C21 -175.7(6)
C24 C19 C20 C21 5.7(9)
C18 C19 C20 C11 3.6(9)
C24 C19 C20 C11 -175.1(5)
C12 C11 C20 C19 -5.5(8)
C2 C11 C20 C19 172.9(5)
C12 C11 C20 C21 173.8(6)
C2 C11 C20 C21 -7.9(8)
C19 C20 C21 C22 -5.6(10)
C11 C20 C21 C22 175.2(6)
C20 C21 C22 C23 2.2(10)
C21 C22 C23 C24 1.0(11)
C22 C23 C24 C19 -0.9(11)
C20 C19 C24 C23 -2.5(9)
C18 C19 C24 C23 178.8(7)
